data_1520140
loop_
_publ_author_name
'Coles, Simon J.'
'Hursthouse, Michael B.'
'Tomkinson, N.'

_publ_section_title
;
 C22H25N2OF6P
;
_journal_name_full 'Crystal Structure Report Archive'
_journal_page_first 478
_journal_year 2008
_chemical_formula_sum 'C22 H25 F6 N2 O P'
_chemical_formula_weight 478.41
_space_group_IT_number 19
_symmetry_cell_setting orthorhombic
_symmetry_space_group_name_Hall 'P 2ac 2ab'
_symmetry_space_group_name_H-M 'P 21 21 21'
_atom_sites_solution_hydrogens geom
_atom_sites_solution_primary direct
_atom_sites_solution_secondary difmap
_cell_angle_alpha 90.00
_cell_angle_beta 90.00
_cell_angle_gamma 90.00
_cell_formula_units_Z 4
_cell_length_a 9.69740(10)
_cell_length_b 13.2347(2)
_cell_length_c 17.3564(2)
_cell_measurement_reflns_used 22148
_cell_measurement_temperature 120(2)
_cell_measurement_theta_max 27.48
_cell_measurement_theta_min 2.91
_cell_volume 2227.56(5)
_computing_cell_refinement 'DENZO, COLLECT'
_computing_data_reduction 'DENZO, COLLECT'
_computing_molecular_graphics 'PLATON (Spek, 2003)'
_computing_structure_refinement 'SHELXL-97 (Sheldrick, 1997)'
_computing_structure_solution 'SHELXS-97 (Sheldrick, 1997)'
_diffrn_ambient_temperature 120(2)
_diffrn_detector_area_resol_mean 9.091
_diffrn_measured_fraction_theta_full 0.996
_diffrn_measured_fraction_theta_max 0.996
_diffrn_measurement_device_type 'Bruker-Nonius KappaCCD Area Detector'
_diffrn_measurement_method '\f and \w scans'
_diffrn_radiation_monochromator graphite
_diffrn_radiation_source 'Bruker-Nonius FR591 rotating anode'
_diffrn_radiation_type MoK\a
_diffrn_radiation_wavelength 0.71073
_diffrn_reflns_av_R_equivalents 0.0376
_diffrn_reflns_av_sigmaI/netI 0.0358
_diffrn_reflns_limit_h_max 12
_diffrn_reflns_limit_h_min -12
_diffrn_reflns_limit_k_max 17
_diffrn_reflns_limit_k_min -15
_diffrn_reflns_limit_l_max 20
_diffrn_reflns_limit_l_min -22
_diffrn_reflns_number 21496
_diffrn_reflns_theta_full 27.50
_diffrn_reflns_theta_max 27.50
_diffrn_reflns_theta_min 3.29
_exptl_absorpt_coefficient_mu 0.190
_exptl_absorpt_correction_T_max 0.9629
_exptl_absorpt_correction_T_min 0.9193
_exptl_absorpt_correction_type multi-scan
_exptl_absorpt_process_details 'SADABS V2.10 (Sheldrick, G.M., 2003)'
_exptl_crystal_colour colourless
_exptl_crystal_density_diffrn 1.427
_exptl_crystal_density_method 'not measured'
_exptl_crystal_description block
_exptl_crystal_F_000 992
_exptl_crystal_size_max 0.45
_exptl_crystal_size_mid 0.30
_exptl_crystal_size_min 0.20
_refine_diff_density_max 0.337
_refine_diff_density_min -0.357
_refine_diff_density_rms 0.053
_refine_ls_abs_structure_details 'Flack H D (1983), Acta Cryst. A39, 876-881'
_refine_ls_abs_structure_Flack -0.03(8)
_refine_ls_extinction_method none
_refine_ls_goodness_of_fit_ref 1.058
_refine_ls_hydrogen_treatment constr
_refine_ls_matrix_type full
_refine_ls_number_parameters 289
_refine_ls_number_reflns 5096
_refine_ls_number_restraints 0
_refine_ls_restrained_S_all 1.058
_refine_ls_R_factor_all 0.0418
_refine_ls_R_factor_gt 0.0362
_refine_ls_shift/su_max 0.003
_refine_ls_shift/su_mean 0.000
_refine_ls_structure_factor_coef Fsqd
_refine_ls_weighting_details 'calc w=1/[\s^2^(Fo^2^)+(0.0439P)^2^+0.7645P] where P=(Fo^2^+2Fc^2^)/3'
_refine_ls_weighting_scheme calc
_refine_ls_wR_factor_gt 0.0878
_refine_ls_wR_factor_ref 0.0911
_reflns_number_gt 4656
_reflns_number_total 5096
_reflns_threshold_expression >2sigma(I)
_cod_data_source_file eCrystal-478.cif
_cod_data_source_block 2008src0764
_cod_depositor_comments
;
Citation :
Coles, Simon J. and Hursthouse, Michael B. and Tomkinson, N (2008) 
University of Southampton, Crystal Structure Report Archive. 
(doi:10.5258/ecrystals/478)

More at:
http://ecrystals.chem.soton.ac.uk/478/

The following automatic conversions were performed:

'_symmetry_cell_setting' value 'Orthorhombic' changed to
'orthorhombic' according to the built-in table from CIF Core
dictionary named 'cif_core.dic' version 2.4.1 from 2010-06-29.

Automatic conversion script
Id: cif_fix_values 3392 2015-05-12 13:50:21Z andrius 
;
_cod_original_sg_symbol_H-M P2(1)2(1)2(1)
_cod_database_code 1520140

loop_
_symmetry_equiv_pos_as_xyz
'x, y, z'
'-x+1/2, -y, z+1/2'
'-x, y+1/2, -z+1/2'
'x+1/2, -y+1/2, -z'

loop_
_atom_site_label
_atom_site_type_symbol
_atom_site_fract_x
_atom_site_fract_y
_atom_site_fract_z
_atom_site_U_iso_or_equiv
_atom_site_adp_type
_atom_site_occupancy
_atom_site_symmetry_multiplicity
_atom_site_calc_flag
_atom_site_refinement_flags
_atom_site_disorder_assembly
_atom_site_disorder_group
C1 C -0.18929(17) 1.12255(14) 0.66920(10) 0.0157(3) Uani 1 1 d . . .
C2 C -0.2431(2) 1.18791(16) 0.73510(10) 0.0225(4) Uani 1 1 d . . .
H2A H -0.1947 1.1702 0.7828 0.034 Uiso 1 1 calc R . .
H2B H -0.3422 1.1762 0.7417 0.034 Uiso 1 1 calc R . .
H2C H -0.2269 1.2593 0.7231 0.034 Uiso 1 1 calc R . .
C3 C -0.19730(18) 1.01029(14) 0.68857(10) 0.0200(4) Uani 1 1 d . . .
H3A H -0.1488 0.9975 0.7371 0.030 Uiso 1 1 calc R . .
H3B H -0.1541 0.9710 0.6472 0.030 Uiso 1 1 calc R . .
H3C H -0.2941 0.9902 0.6938 0.030 Uiso 1 1 calc R . .
C4 C -0.40731(19) 1.13242(16) 0.58807(11) 0.0248(4) Uani 1 1 d . . .
H4A H -0.4461 1.1060 0.6362 0.037 Uiso 1 1 calc R . .
H4B H -0.4243 1.0841 0.5463 0.037 Uiso 1 1 calc R . .
H4C H -0.4512 1.1971 0.5756 0.037 Uiso 1 1 calc R . .
C5 C -0.17901(19) 1.18276(13) 0.54017(10) 0.0162(3) Uani 1 1 d . . .
C6 C -0.03008(18) 1.18098(13) 0.56652(10) 0.0158(3) Uani 1 1 d . . .
H6 H 0.0100 1.2504 0.5624 0.019 Uiso 1 1 calc R . .
C7 C 0.05701(19) 1.10691(14) 0.51892(10) 0.0194(4) Uani 1 1 d . . .
H7A H 0.0577 1.1299 0.4647 0.023 Uiso 1 1 calc R . .
H7B H 0.1532 1.1092 0.5380 0.023 Uiso 1 1 calc R . .
C8 C 0.00752(19) 0.99834(14) 0.52120(10) 0.0190(4) Uani 1 1 d . . .
C9 C 0.0769(2) 0.92661(16) 0.56497(12) 0.0273(4) Uani 1 1 d . . .
H9 H 0.1581 0.9454 0.5921 0.033 Uiso 1 1 calc R . .
C10 C 0.0294(3) 0.82795(16) 0.56965(13) 0.0344(5) Uani 1 1 d . . .
H10 H 0.0786 0.7797 0.5995 0.041 Uiso 1 1 calc R . .
C11 C -0.0891(3) 0.79943(15) 0.53108(13) 0.0344(5) Uani 1 1 d . . .
H11 H -0.1224 0.7321 0.5351 0.041 Uiso 1 1 calc R . .
C12 C -0.1589(3) 0.86932(16) 0.48669(12) 0.0313(5) Uani 1 1 d . . .
H12 H -0.2400 0.8498 0.4598 0.038 Uiso 1 1 calc R . .
C13 C -0.1111(2) 0.96827(14) 0.48125(11) 0.0229(4) Uani 1 1 d . . .
H13 H -0.1592 1.0157 0.4502 0.027 Uiso 1 1 calc R . .
C14 C 0.04899(18) 1.16523(13) 0.70111(10) 0.0172(4) Uani 1 1 d . . .
H14 H 0.0286 1.1398 0.7510 0.021 Uiso 1 1 calc R . .
C15 C 0.17938(18) 1.21276(14) 0.69106(10) 0.0173(3) Uani 1 1 d . . .
H15 H 0.2120 1.2321 0.6416 0.021 Uiso 1 1 calc R . .
C16 C 0.25440(18) 1.22905(14) 0.75543(10) 0.0180(4) Uani 1 1 d . . .
H16 H 0.2238 1.1962 0.8010 0.022 Uiso 1 1 calc R . .
C17 C 0.37747(17) 1.29181(13) 0.76241(10) 0.0165(4) Uani 1 1 d . . .
C18 C 0.44069(19) 1.29938(15) 0.83490(10) 0.0207(4) Uani 1 1 d . . .
H18 H 0.4083 1.2593 0.8765 0.025 Uiso 1 1 calc R . .
C19 C 0.5507(2) 1.36543(16) 0.84611(11) 0.0243(4) Uani 1 1 d . . .
H19 H 0.5935 1.3704 0.8952 0.029 Uiso 1 1 calc R . .
C20 C 0.59734(19) 1.42403(15) 0.78493(11) 0.0243(4) Uani 1 1 d . . .
H20 H 0.6718 1.4696 0.7925 0.029 Uiso 1 1 calc R . .
C21 C 0.53570(19) 1.41653(15) 0.71258(11) 0.0233(4) Uani 1 1 d . . .
H21 H 0.5687 1.4565 0.6710 0.028 Uiso 1 1 calc R . .
C22 C 0.42627(18) 1.35076(14) 0.70127(10) 0.0190(4) Uani 1 1 d . . .
H22 H 0.3844 1.3457 0.6519 0.023 Uiso 1 1 calc R . .
N1 N -0.04458(15) 1.15338(11) 0.64848(8) 0.0147(3) Uani 1 1 d . . .
N2 N -0.25942(15) 1.14727(12) 0.59717(8) 0.0166(3) Uani 1 1 d . . .
O1 O -0.21634(14) 1.20924(10) 0.47595(7) 0.0212(3) Uani 1 1 d . . .
F1 F 0.09949(13) 0.97201(9) 0.79634(6) 0.0295(3) Uani 1 1 d . . .
F2 F 0.00166(12) 1.08888(9) 0.87397(7) 0.0277(3) Uani 1 1 d . . .
F3 F 0.22984(12) 1.05349(9) 0.88458(7) 0.0292(3) Uani 1 1 d . . .
F4 F 0.08372(14) 1.00500(10) 0.97852(6) 0.0351(3) Uani 1 1 d . . .
F5 F 0.18008(13) 0.88712(9) 0.90030(8) 0.0329(3) Uani 1 1 d . . .
F6 F -0.04806(12) 0.92303(9) 0.89041(8) 0.0324(3) Uani 1 1 d . . .
P1 P 0.09116(5) 0.98776(4) 0.88789(3) 0.01944(11) Uani 1 1 d . . .

loop_
_atom_site_aniso_label
_atom_site_aniso_U_11
_atom_site_aniso_U_22
_atom_site_aniso_U_33
_atom_site_aniso_U_23
_atom_site_aniso_U_13
_atom_site_aniso_U_12
C1 0.0124(7) 0.0194(9) 0.0152(8) 0.0016(7) -0.0010(6) -0.0017(7)
C2 0.0194(9) 0.0286(10) 0.0195(9) -0.0024(8) 0.0017(7) 0.0021(8)
C3 0.0166(8) 0.0211(9) 0.0222(8) 0.0054(8) -0.0007(7) -0.0028(7)
C4 0.0162(9) 0.0323(11) 0.0259(9) 0.0022(8) -0.0059(7) -0.0039(8)
C5 0.0211(9) 0.0118(8) 0.0157(8) -0.0010(7) -0.0006(7) 0.0019(7)
C6 0.0189(8) 0.0146(8) 0.0138(8) 0.0034(7) 0.0002(6) -0.0015(7)
C7 0.0192(8) 0.0216(9) 0.0173(8) 0.0001(7) 0.0023(7) -0.0013(7)
C8 0.0232(9) 0.0163(9) 0.0175(8) -0.0027(7) 0.0038(7) 0.0014(7)
C9 0.0265(10) 0.0270(10) 0.0286(10) -0.0001(8) 0.0009(8) 0.0068(9)
C10 0.0451(13) 0.0230(11) 0.0351(12) 0.0048(9) 0.0045(10) 0.0123(10)
C11 0.0552(15) 0.0155(10) 0.0325(11) -0.0033(8) 0.0077(11) 0.0000(10)
C12 0.0446(13) 0.0222(10) 0.0271(10) -0.0036(9) -0.0009(9) -0.0083(9)
C13 0.0302(10) 0.0186(9) 0.0198(9) -0.0014(7) -0.0025(8) -0.0018(8)
C14 0.0175(8) 0.0179(9) 0.0162(8) 0.0024(7) -0.0014(6) 0.0004(7)
C15 0.0170(8) 0.0187(9) 0.0163(8) 0.0011(7) -0.0010(7) -0.0019(7)
C16 0.0161(8) 0.0183(9) 0.0196(9) 0.0023(7) 0.0008(7) -0.0014(7)
C17 0.0143(8) 0.0159(9) 0.0193(8) -0.0023(7) -0.0002(6) 0.0011(7)
C18 0.0189(8) 0.0249(9) 0.0185(8) -0.0002(7) -0.0021(7) -0.0005(7)
C19 0.0208(9) 0.0295(11) 0.0226(9) -0.0054(8) -0.0058(7) -0.0012(8)
C20 0.0166(8) 0.0264(10) 0.0300(10) -0.0066(8) 0.0011(8) -0.0048(8)
C21 0.0209(9) 0.0235(10) 0.0254(10) -0.0001(8) 0.0040(7) -0.0035(8)
C22 0.0181(8) 0.0206(9) 0.0183(8) -0.0010(7) 0.0008(7) -0.0001(7)
N1 0.0153(7) 0.0142(7) 0.0147(7) 0.0011(6) 0.0000(5) -0.0014(6)
N2 0.0152(7) 0.0168(7) 0.0178(7) 0.0016(6) -0.0042(6) -0.0024(6)
O1 0.0265(7) 0.0201(7) 0.0170(6) 0.0034(5) -0.0057(5) 0.0008(5)
F1 0.0367(7) 0.0323(7) 0.0197(6) -0.0026(5) 0.0004(5) 0.0097(6)
F2 0.0330(6) 0.0218(6) 0.0284(6) 0.0030(5) 0.0052(5) 0.0087(5)
F3 0.0261(6) 0.0245(6) 0.0371(6) 0.0059(5) 0.0021(5) -0.0068(5)
F4 0.0470(7) 0.0414(7) 0.0168(5) 0.0048(5) 0.0001(5) -0.0103(7)
F5 0.0321(6) 0.0206(6) 0.0459(7) 0.0105(5) -0.0091(6) 0.0033(5)
F6 0.0260(6) 0.0299(6) 0.0412(7) 0.0057(6) -0.0040(6) -0.0096(5)
P1 0.0229(2) 0.0174(2) 0.0180(2) 0.00413(18) -0.00085(17) -0.00015(19)

loop_
_atom_type_symbol
_atom_type_description
_atom_type_scat_dispersion_real
_atom_type_scat_dispersion_imag
_atom_type_scat_source
C C 0.0033 0.0016 'International Tables Vol C Tables 4.2.6.8 and 6.1.1.4'
H H 0.0000 0.0000 'International Tables Vol C Tables 4.2.6.8 and 6.1.1.4'
N N 0.0061 0.0033 'International Tables Vol C Tables 4.2.6.8 and 6.1.1.4'
O O 0.0106 0.0060 'International Tables Vol C Tables 4.2.6.8 and 6.1.1.4'
F F 0.0171 0.0103 'International Tables Vol C Tables 4.2.6.8 and 6.1.1.4'
P P 0.1023 0.0942 'International Tables Vol C Tables 4.2.6.8 and 6.1.1.4'

loop_
_geom_angle_atom_site_label_1
_geom_angle_atom_site_label_2
_geom_angle_atom_site_label_3
_geom_angle
_geom_angle_site_symmetry_1
_geom_angle_site_symmetry_3
N2 C1 N1 99.72(13) . .
N2 C1 C3 112.53(15) . .
N1 C1 C3 111.37(14) . .
N2 C1 C2 110.82(15) . .
N1 C1 C2 110.13(14) . .
C3 C1 C2 111.69(15) . .
O1 C5 N2 126.80(17) . .
O1 C5 C6 124.16(16) . .
N2 C5 C6 108.99(14) . .
N1 C6 C5 101.77(13) . .
N1 C6 C7 114.41(15) . .
C5 C6 C7 111.83(14) . .
C8 C7 C6 114.66(14) . .
C9 C8 C13 118.31(18) . .
C9 C8 C7 120.57(17) . .
C13 C8 C7 121.10(17) . .
C10 C9 C8 120.9(2) . .
C11 C10 C9 120.3(2) . .
C12 C11 C10 119.7(2) . .
C11 C12 C13 120.3(2) . .
C12 C13 C8 120.48(19) . .
N1 C14 C15 126.07(16) . .
C16 C15 C14 116.60(16) . .
C15 C16 C17 126.88(16) . .
C22 C17 C18 119.49(17) . .
C22 C17 C16 122.07(16) . .
C18 C17 C16 118.20(16) . .
C19 C18 C17 120.31(17) . .
C20 C19 C18 119.52(17) . .
C19 C20 C21 120.56(18) . .
C22 C21 C20 120.02(18) . .
C21 C22 C17 120.09(17) . .
C14 N1 C6 125.62(15) . .
C14 N1 C1 121.12(14) . .
C6 N1 C1 112.73(13) . .
C5 N2 C4 122.59(15) . .
C5 N2 C1 115.98(14) . .
C4 N2 C1 121.42(14) . .
F4 P1 F6 90.66(7) . .
F4 P1 F5 90.61(7) . .
F6 P1 F5 90.31(7) . .
F4 P1 F3 89.75(7) . .
F6 P1 F3 179.30(8) . .
F5 P1 F3 90.26(7) . .
F4 P1 F1 179.17(8) . .
F6 P1 F1 90.00(7) . .
F5 P1 F1 89.89(7) . .
F3 P1 F1 89.59(7) . .
F4 P1 F2 90.26(7) . .
F6 P1 F2 89.67(7) . .
F5 P1 F2 179.12(7) . .
F3 P1 F2 89.76(7) . .
F1 P1 F2 89.23(6) . .

loop_
_geom_bond_atom_site_label_1
_geom_bond_atom_site_label_2
_geom_bond_distance
_geom_bond_site_symmetry_2
C1 N2 1.460(2) .
C1 N1 1.505(2) .
C1 C3 1.525(3) .
C1 C2 1.526(2) .
C4 N2 1.456(2) .
C5 O1 1.223(2) .
C5 N2 1.344(2) .
C5 C6 1.515(2) .
C6 N1 1.475(2) .
C6 C7 1.535(2) .
C7 C8 1.515(2) .
C8 C9 1.390(3) .
C8 C13 1.401(3) .
C9 C10 1.387(3) .
C10 C11 1.383(3) .
C11 C12 1.381(3) .
C12 C13 1.393(3) .
C14 N1 1.297(2) .
C14 C15 1.423(2) .
C15 C16 1.351(2) .
C16 C17 1.459(2) .
C17 C22 1.400(3) .
C17 C18 1.403(2) .
C18 C19 1.393(3) .
C19 C20 1.391(3) .
C20 C21 1.394(3) .
C21 C22 1.386(3) .
F1 P1 1.6045(12) .
F2 P1 1.6133(12) .
F3 P1 1.6027(12) .
F4 P1 1.5912(12) .
F5 P1 1.6012(12) .
F6 P1 1.5995(12) .
